data_7048459
loop_
_publ_author_name
'Song, Li-Cheng'
'Feng, Li'
'Guo, Yuan-Qiang'

_publ_section_title
;
 Hydrophilic quaternary ammonium-group-containing [FeFe]H<sub>2</sub>ase
 models prepared by quaternization of the pyridyl N atoms in
 pyridylazadiphosphine- and pyridylmethylazadiphosphine-bridged diiron
 complexes with various electrophiles.
;
_journal_issue 4
_journal_name_full 'Dalton transactions (Cambridge, England : 2003)'
_journal_page_first 1443
_journal_page_last 1453
_journal_paper_doi 10.1039/c8dt04211j
_journal_volume 48
_journal_year 2019
_chemical_formula_moiety 'C38 H34 Fe2 N2 O8 P2 S3, C H2 Cl2'
_chemical_formula_sum 'C39 H36 Cl2 Fe2 N2 O8 P2 S3'
_chemical_formula_weight 1001.42
_space_group_crystal_system triclinic
_space_group_IT_number 2
_space_group_name_Hall '-P 1'
_space_group_name_H-M_alt 'P -1'
_symmetry_space_group_name_Hall '-P 1'
_symmetry_space_group_name_H-M 'P -1'
_atom_sites_solution_hydrogens geom
_atom_sites_solution_primary dual
_audit_creation_date 2018-09-28
_audit_creation_method
;
Olex2 1.2
(compiled 2018.05.29 svn.r3508 for OlexSys, GUI svn.r5506)
;
_audit_update_record
;
2018-10-15 deposited with the CCDC.
2019-01-02 downloaded from the CCDC.
;
_cell_angle_alpha 77.23(3)
_cell_angle_beta 79.37(3)
_cell_angle_gamma 69.84(3)
_cell_formula_units_Z 2
_cell_length_a 9.4838(19)
_cell_length_b 11.511(2)
_cell_length_c 21.768(4)
_cell_measurement_reflns_used 5687
_cell_measurement_temperature 113(2)
_cell_measurement_theta_max 27.9664
_cell_measurement_theta_min 1.9127
_cell_volume 2160.3(8)
_computing_cell_refinement crystalclear
_computing_data_collection crystalclear
_computing_data_reduction crystalclear
_computing_molecular_graphics 'Olex2 (Dolomanov et al., 2009)'
_computing_publication_material 'Olex2 (Dolomanov et al., 2009)'
_computing_structure_refinement 'ShelXL (Sheldrick, 2015)'
_computing_structure_solution 'ShelXT (Sheldrick, 2015)'
_diffrn_ambient_temperature 113.15
_diffrn_measured_fraction_theta_full 0.997
_diffrn_measured_fraction_theta_max 0.989
_diffrn_measurement_device_type 'Bruker P4'
_diffrn_measurement_method '\w scans'
_diffrn_radiation_monochromator graphite
_diffrn_radiation_type MoK\a
_diffrn_radiation_wavelength 0.71073
_diffrn_reflns_av_R_equivalents 0.0461
_diffrn_reflns_av_unetI/netI 0.0673
_diffrn_reflns_Laue_measured_fraction_full 0.997
_diffrn_reflns_Laue_measured_fraction_max 0.989
_diffrn_reflns_limit_h_max 12
_diffrn_reflns_limit_h_min -12
_diffrn_reflns_limit_k_max 15
_diffrn_reflns_limit_k_min -15
_diffrn_reflns_limit_l_max 28
_diffrn_reflns_limit_l_min -28
_diffrn_reflns_number 25114
_diffrn_reflns_point_group_measured_fraction_full 0.997
_diffrn_reflns_point_group_measured_fraction_max 0.989
_diffrn_reflns_theta_full 25.242
_diffrn_reflns_theta_max 27.902
_diffrn_reflns_theta_min 1.932
_exptl_absorpt_coefficient_mu 1.067
_exptl_absorpt_correction_T_max 1.0000
_exptl_absorpt_correction_T_min 0.8121
_exptl_absorpt_correction_type multi-scan
_exptl_absorpt_process_details crystalclear
_exptl_crystal_colour red
_exptl_crystal_colour_primary red
_exptl_crystal_density_diffrn 1.539
_exptl_crystal_description block
_exptl_crystal_F_000 1024
_exptl_crystal_size_max 0.2
_exptl_crystal_size_mid 0.18
_exptl_crystal_size_min 0.12
_refine_diff_density_max 1.249
_refine_diff_density_min -1.736
_refine_diff_density_rms 0.095
_refine_ls_extinction_coef 0.0075(10)
_refine_ls_extinction_expression Fc^*^=kFc[1+0.001xFc^2^\l^3^/sin(2\q)]^-1/4^
_refine_ls_extinction_method 'SHELXL-2018/3 (Sheldrick 2018)'
_refine_ls_goodness_of_fit_ref 1.075
_refine_ls_hydrogen_treatment constr
_refine_ls_matrix_type full
_refine_ls_number_parameters 543
_refine_ls_number_reflns 10218
_refine_ls_number_restraints 102
_refine_ls_restrained_S_all 1.074
_refine_ls_R_factor_all 0.0916
_refine_ls_R_factor_gt 0.0655
_refine_ls_shift/su_max 0.000
_refine_ls_shift/su_mean 0.000
_refine_ls_structure_factor_coef Fsqd
_refine_ls_weighting_details 'w=1/[\s^2^(Fo^2^)+(0.0878P)^2^+1.4467P] where P=(Fo^2^+2Fc^2^)/3'
_refine_ls_weighting_scheme calc
_refine_ls_wR_factor_gt 0.1673
_refine_ls_wR_factor_ref 0.1855
_reflns_Friedel_coverage 0.000
_reflns_number_gt 7237
_reflns_number_total 10218
_reflns_threshold_expression 'I > 2\s(I)'
_cod_data_source_file c8dt04211j2.cif
_cod_data_source_block 2
_cod_depositor_comments 'Adding full bibliography for 7048458--7048461.cif.'
_cod_original_cell_volume 2160.4(9)
_cod_database_code 7048459
_shelx_shelxl_version_number 2018/3
_shelx_space_group_comment
;
The symmetry employed for this shelxl refinement is uniquely defined
by the following loop, which should always be used as a source of
symmetry information in preference to the above space-group names.
They are only intended as comments.
;
_shelx_estimated_absorpt_t_max 0.883
_shelx_estimated_absorpt_t_min 0.815
_olex2_refinement_description
;
1. Fixed Uiso
 At 1.2 times of:
  All C(H) groups, All C(H,H) groups
2. Shared sites
{C25, C25'}
3. Uiso/Uaniso restraints and constraints
O5 \\sim O5' \\sim C25 \\sim C25' \\sim C26 \\sim C26': within 2A with sigma of
0.01 and sigma for terminal atoms of 0.02
Uanis(O5) \\sim Ueq, Uanis(O5') \\sim Ueq, Uanis(C25) \\sim Ueq, Uanis(C25')
\\sim Ueq, Uanis(C26) \\sim Ueq, Uanis(C26') \\sim Ueq: with sigma of 0.01 and
sigma for terminal atoms of 0.02
Uanis(C25) = Uanis(C25')
4. Others
 Sof(O5')=Sof(C25')=Sof(H25C)=Sof(H25D)=Sof(C26')=Sof(H26C)=Sof(H26D)=1-FVAR(1)
 Sof(O5)=Sof(C25)=Sof(H25A)=Sof(H25B)=Sof(C26)=Sof(H26A)=Sof(H26B)=FVAR(1)
5.a Secondary CH2 refined with riding coordinates:
 C5(H5A,H5B), C6(H6A,H6B), C7(H7A,H7B), C25(H25A,H25B), C26(H26A,H26B),
 C25'(H25C,H25D), C26'(H26C,H26D), C39(H39A,H39B)
5.b Aromatic/amide H refined with riding coordinates:
 C9(H9), C10(H10), C11(H11), C12(H12), C13(H13), C15(H15), C16(H16), C17(H17),
 C18(H18), C19(H19), C21(H21), C22(H22), C23(H23), C24(H24), C28(H28), C29(H29),
  C30(H30), C31(H31), C32(H32), C34(H34), C35(H35), C36(H36), C37(H37), C38(H38)
;
_olex2_submission_special_instructions 'No special instructions were received'

loop_
_space_group_symop_operation_xyz
'x, y, z'
'-x, -y, -z'

loop_
_atom_site_label
_atom_site_type_symbol
_atom_site_fract_x
_atom_site_fract_y
_atom_site_fract_z
_atom_site_U_iso_or_equiv
_atom_site_adp_type
_atom_site_occupancy
_atom_site_site_symmetry_order
_atom_site_calc_flag
_atom_site_refinement_flags_posn
_atom_site_refinement_flags_adp
_atom_site_refinement_flags_occupancy
_atom_site_disorder_assembly
_atom_site_disorder_group
Fe1 Fe 0.74824(7) 0.96260(6) 0.37110(3) 0.03659(19) Uani 1 1 d . . . . .
Fe2 Fe 0.79525(7) 0.73242(6) 0.39246(3) 0.03536(19) Uani 1 1 d . . . . .
P1 P 0.87238(12) 0.96357(9) 0.27466(4) 0.0281(2) Uani 1 1 d . . . . .
P2 P 0.94886(11) 0.68079(9) 0.30783(4) 0.0271(2) Uani 1 1 d . . . . .
S1 S 0.96298(13) 0.82412(10) 0.40494(5) 0.0388(3) Uani 1 1 d . . . . .
S2 S 0.63160(14) 0.86386(11) 0.45528(5) 0.0503(3) Uani 1 1 d . . . . .
S3 S 1.17313(15) 1.16949(10) -0.01038(5) 0.0448(3) Uani 1 1 d . . . . .
O1 O 0.4586(5) 1.0772(5) 0.32113(19) 0.1002(19) Uani 1 1 d . . . . .
O2 O 0.7490(5) 1.1904(4) 0.4098(2) 0.0736(12) Uani 1 1 d . . . . .
O3 O 0.5363(4) 0.7354(4) 0.3367(2) 0.0707(11) Uani 1 1 d . . . . .
O4 O 0.8503(5) 0.4817(3) 0.46943(16) 0.0685(12) Uani 1 1 d . . . . .
O5 O 1.1723(9) 1.0362(6) 0.0374(3) 0.0351(15) Uani 0.486(8) 1 d . U P A 1
O5' O 1.2486(11) 1.0222(7) 0.0157(4) 0.0460(17) Uani 0.514(8) 1 d . U P A 2
O6 O 1.1246(5) 1.1667(3) -0.06814(16) 0.0597(10) Uani 1 1 d . . . . .
O7 O 1.3114(5) 1.1981(4) -0.0172(2) 0.0767(13) Uani 1 1 d . . . . .
O8 O 1.0527(6) 1.2380(4) 0.0290(2) 0.0846(13) Uani 1 1 d . . . . .
N1 N 0.9825(4) 0.8125(3) 0.25869(13) 0.0265(7) Uani 1 1 d . . . . .
N2 N 1.2553(4) 0.7969(3) 0.11358(15) 0.0313(7) Uani 1 1 d . . . . .
C1 C 0.5733(6) 1.0313(5) 0.3399(2) 0.0544(14) Uani 1 1 d . . . . .
C2 C 0.7495(6) 1.1009(5) 0.3944(2) 0.0483(12) Uani 1 1 d . . . . .
C3 C 0.6403(6) 0.7339(5) 0.3586(2) 0.0485(12) Uani 1 1 d . . . . .
C4 C 0.8334(6) 0.5804(5) 0.4394(2) 0.0471(12) Uani 1 1 d . . . . .
C5 C 0.9765(7) 0.8252(5) 0.4873(2) 0.0576(15) Uani 1 1 d . . . . .
H5A H 1.080357 0.774681 0.497006 0.069 Uiso 1 1 calc R . . . .
H5B H 0.960229 0.912561 0.492182 0.069 Uiso 1 1 calc R . . . .
C6 C 0.8654(8) 0.7746(6) 0.5353(2) 0.074(2) Uani 1 1 d . . . . .
H6A H 0.878630 0.688430 0.529480 0.089 Uiso 1 1 calc R . . . .
H6B H 0.888646 0.769571 0.578469 0.089 Uiso 1 1 calc R . . . .
C7 C 0.7024(7) 0.8541(5) 0.5299(2) 0.0664(18) Uani 1 1 d . . . . .
H7A H 0.690470 0.940250 0.535308 0.080 Uiso 1 1 calc R . . . .
H7B H 0.637985 0.819959 0.565322 0.080 Uiso 1 1 calc R . . . .
C8 C 1.0074(5) 1.0509(4) 0.25274(19) 0.0319(9) Uani 1 1 d . . . . .
C9 C 1.0545(5) 1.0944(4) 0.1898(2) 0.0340(9) Uani 1 1 d . . . . .
H9 H 1.021417 1.072539 0.156600 0.041 Uiso 1 1 calc R . . . .
C10 C 1.1476(5) 1.1681(4) 0.1748(2) 0.0463(11) Uani 1 1 d . . . . .
H10 H 1.179420 1.195596 0.131651 0.056 Uiso 1 1 calc R . . . .
C11 C 1.1950(6) 1.2021(6) 0.2231(3) 0.0595(15) Uani 1 1 d . . . . .
H11 H 1.257009 1.254841 0.213147 0.071 Uiso 1 1 calc R . . . .
C12 C 1.1519(5) 1.1592(6) 0.2844(3) 0.0572(15) Uani 1 1 d . . . . .
H12 H 1.186104 1.181180 0.317259 0.069 Uiso 1 1 calc R . . . .
C13 C 1.0591(5) 1.0843(5) 0.3002(2) 0.0456(11) Uani 1 1 d . . . . .
H13 H 1.030534 1.055422 0.343562 0.055 Uiso 1 1 calc R . . . .
C14 C 0.7494(4) 1.0330(3) 0.21152(16) 0.0258(8) Uani 1 1 d . . . . .
C15 C 0.7140(5) 1.1605(4) 0.1862(2) 0.0359(9) Uani 1 1 d . . . . .
H15 H 0.763374 1.209481 0.198392 0.043 Uiso 1 1 calc R . . . .
C16 C 0.6086(5) 1.2170(4) 0.1437(2) 0.0413(10) Uani 1 1 d . . . . .
H16 H 0.586022 1.304113 0.127040 0.050 Uiso 1 1 calc R . . . .
C17 C 0.5363(5) 1.1474(4) 0.1254(2) 0.0412(10) Uani 1 1 d . . . . .
H17 H 0.467000 1.184976 0.094760 0.049 Uiso 1 1 calc R . . . .
C18 C 0.5655(6) 1.0229(5) 0.1520(2) 0.0478(12) Uani 1 1 d . . . . .
H18 H 0.512867 0.975228 0.140788 0.057 Uiso 1 1 calc R . . . .
C19 C 0.6705(5) 0.9656(4) 0.1948(2) 0.0375(10) Uani 1 1 d . . . . .
H19 H 0.688581 0.879531 0.212958 0.045 Uiso 1 1 calc R . . . .
C20 C 1.1215(4) 0.7995(3) 0.21720(17) 0.0275(8) Uani 1 1 d . . . . .
C21 C 1.1238(5) 0.8095(3) 0.15252(17) 0.0282(8) Uani 1 1 d . . . . .
H21 H 1.032567 0.825358 0.135331 0.034 Uiso 1 1 calc R . . . .
C22 C 1.3862(5) 0.7740(4) 0.1360(2) 0.0414(10) Uani 1 1 d . . . . .
H22 H 1.476882 0.764904 0.107637 0.050 Uiso 1 1 calc R . . . .
C23 C 1.3906(5) 0.7636(4) 0.2002(2) 0.0414(10) Uani 1 1 d . . . . .
H23 H 1.483688 0.746619 0.216231 0.050 Uiso 1 1 calc R . . . .
C24 C 1.2558(5) 0.7786(4) 0.24115(19) 0.0348(9) Uani 1 1 d . . . . .
H24 H 1.256023 0.774530 0.285206 0.042 Uiso 1 1 calc R . . . .
C25 C 1.2514(6) 0.8115(4) 0.04412(18) 0.0417(10) Uani 0.486(8) 1 d . U P A 1
H25A H 1.204243 0.752148 0.036698 0.050 Uiso 0.486(8) 1 calc R . P A 1
H25B H 1.356523 0.788720 0.022835 0.050 Uiso 0.486(8) 1 calc R . P A 1
C26 C 1.1634(12) 0.9460(9) 0.0136(4) 0.045(2) Uani 0.486(8) 1 d . U P A 1
H26A H 1.200909 0.958290 -0.032133 0.054 Uiso 0.486(8) 1 calc R . P A 1
H26B H 1.055430 0.952537 0.017215 0.054 Uiso 0.486(8) 1 calc R . P A 1
C25' C 1.2514(6) 0.8115(4) 0.04412(18) 0.0417(10) Uani 0.514(8) 1 d . U P A 2
H25C H 1.148616 0.821985 0.035288 0.050 Uiso 0.514(8) 1 calc R . P A 2
H25D H 1.323300 0.736698 0.027484 0.050 Uiso 0.514(8) 1 calc R . P A 2
C26' C 1.2970(11) 0.9301(8) 0.0127(4) 0.0398(18) Uani 0.514(8) 1 d . U P A 2
H26C H 1.400458 0.909774 0.023783 0.048 Uiso 0.514(8) 1 calc R . P A 2
H26D H 1.309571 0.928474 -0.033302 0.048 Uiso 0.514(8) 1 calc R . P A 2
C27 C 0.8851(4) 0.6015(4) 0.25936(18) 0.0305(8) Uani 1 1 d . . . . .
C28 C 0.8568(5) 0.6476(4) 0.19681(18) 0.0331(9) Uani 1 1 d . . . . .
H28 H 0.871447 0.725073 0.176156 0.040 Uiso 1 1 calc R . . . .
C29 C 0.8069(5) 0.5804(4) 0.1642(2) 0.0432(11) Uani 1 1 d . . . . .
H29 H 0.789214 0.612136 0.121155 0.052 Uiso 1 1 calc R . . . .
C30 C 0.7830(6) 0.4693(4) 0.1933(2) 0.0500(12) Uani 1 1 d . . . . .
H30 H 0.747422 0.424877 0.170930 0.060 Uiso 1 1 calc R . . . .
C31 C 0.8113(6) 0.4223(4) 0.2560(2) 0.0499(12) Uani 1 1 d . . . . .
H31 H 0.796152 0.344854 0.276478 0.060 Uiso 1 1 calc R . . . .
C32 C 0.8614(5) 0.4881(4) 0.2887(2) 0.0425(10) Uani 1 1 d . . . . .
H32 H 0.879890 0.455651 0.331542 0.051 Uiso 1 1 calc R . . . .
C33 C 1.1395(5) 0.5680(3) 0.31730(18) 0.0311(8) Uani 1 1 d . . . . .
C34 C 1.2040(5) 0.5444(4) 0.3728(2) 0.0440(11) Uani 1 1 d . . . . .
H34 H 1.148755 0.586510 0.406985 0.053 Uiso 1 1 calc R . . . .
C35 C 1.3467(6) 0.4609(5) 0.3792(3) 0.0576(14) Uani 1 1 d . . . . .
H35 H 1.389945 0.445724 0.417357 0.069 Uiso 1 1 calc R . . . .
C36 C 1.4275(6) 0.3988(5) 0.3293(3) 0.0559(14) Uani 1 1 d . . . . .
H36 H 1.526982 0.342331 0.333072 0.067 Uiso 1 1 calc R . . . .
C37 C 1.3634(5) 0.4190(4) 0.2742(2) 0.0481(12) Uani 1 1 d . . . . .
H37 H 1.417767 0.375207 0.240518 0.058 Uiso 1 1 calc R . . . .
C38 C 1.2211(5) 0.5025(4) 0.2683(2) 0.0349(9) Uani 1 1 d . . . . .
H38 H 1.177260 0.516008 0.230450 0.042 Uiso 1 1 calc R . . . .
Cl1 Cl 0.2425(2) 0.49129(15) 0.09944(7) 0.0790(5) Uani 1 1 d . . . . .
Cl2 Cl 0.3517(3) 0.4880(2) -0.03336(9) 0.1110(8) Uani 1 1 d . . . . .
C39 C 0.1949(7) 0.4902(6) 0.0254(3) 0.0758(19) Uani 1 1 d . . . . .
H39A H 0.108412 0.565865 0.013953 0.091 Uiso 1 1 calc R . . . .
H39B H 0.164222 0.415282 0.027743 0.091 Uiso 1 1 calc R . . . .

loop_
_atom_site_aniso_label
_atom_site_aniso_U_11
_atom_site_aniso_U_22
_atom_site_aniso_U_33
_atom_site_aniso_U_23
_atom_site_aniso_U_13
_atom_site_aniso_U_12
Fe1 0.0412(4) 0.0340(3) 0.0195(3) -0.0056(2) -0.0063(2) 0.0089(3)
Fe2 0.0376(4) 0.0352(3) 0.0188(3) -0.0025(2) -0.0011(2) 0.0041(3)
P1 0.0345(6) 0.0256(5) 0.0192(4) -0.0048(3) -0.0076(4) -0.0004(4)
P2 0.0313(5) 0.0248(5) 0.0173(4) -0.0021(3) -0.0030(4) 0.0001(4)
S1 0.0463(6) 0.0349(6) 0.0246(5) -0.0086(4) -0.0152(4) 0.0081(5)
S2 0.0533(7) 0.0464(7) 0.0254(5) -0.0051(4) 0.0059(5) 0.0105(5)
S3 0.0680(8) 0.0311(6) 0.0357(6) 0.0021(4) -0.0229(5) -0.0127(5)
O1 0.046(2) 0.165(5) 0.044(2) -0.022(3) -0.0162(18) 0.033(3)
O2 0.096(3) 0.051(2) 0.066(3) -0.027(2) -0.016(2) 0.000(2)
O3 0.045(2) 0.094(3) 0.069(3) -0.022(2) -0.0086(19) -0.010(2)
O4 0.097(3) 0.044(2) 0.0380(19) 0.0111(15) -0.0034(19) -0.002(2)
O5 0.048(4) 0.029(3) 0.017(3) -0.004(2) 0.002(2) -0.002(3)
O5' 0.062(4) 0.038(3) 0.039(3) 0.002(3) -0.020(3) -0.016(3)
O6 0.094(3) 0.061(2) 0.0363(18) 0.0098(16) -0.0334(19) -0.037(2)
O7 0.070(3) 0.071(3) 0.102(3) -0.008(2) -0.034(2) -0.032(2)
O8 0.100(4) 0.083(3) 0.060(3) -0.015(2) -0.004(2) -0.017(3)
N1 0.0299(17) 0.0265(16) 0.0176(14) -0.0028(11) -0.0036(12) -0.0022(13)
N2 0.040(2) 0.0242(16) 0.0243(16) -0.0049(12) 0.0040(13) -0.0076(14)
C1 0.048(3) 0.070(3) 0.025(2) -0.012(2) -0.0006(19) 0.007(3)
C2 0.057(3) 0.042(3) 0.033(2) -0.0107(19) -0.010(2) 0.006(2)
C3 0.043(3) 0.052(3) 0.036(2) -0.010(2) 0.001(2) 0.002(2)
C4 0.056(3) 0.048(3) 0.023(2) -0.0031(18) -0.0009(19) -0.001(2)
C5 0.085(4) 0.046(3) 0.031(2) -0.014(2) -0.027(2) 0.007(3)
C6 0.105(5) 0.061(3) 0.026(2) -0.009(2) -0.020(3) 0.018(3)
C7 0.092(4) 0.055(3) 0.019(2) -0.008(2) -0.001(2) 0.016(3)
C8 0.036(2) 0.0251(19) 0.032(2) -0.0113(15) -0.0111(16) 0.0012(16)
C9 0.040(2) 0.027(2) 0.036(2) -0.0095(16) -0.0099(17) -0.0075(17)
C10 0.041(3) 0.049(3) 0.053(3) -0.017(2) -0.001(2) -0.017(2)
C11 0.046(3) 0.083(4) 0.068(4) -0.043(3) 0.005(2) -0.029(3)
C12 0.037(3) 0.088(4) 0.061(3) -0.042(3) -0.011(2) -0.018(3)
C13 0.038(2) 0.058(3) 0.040(2) -0.021(2) -0.0092(19) -0.005(2)
C14 0.031(2) 0.0241(18) 0.0195(16) -0.0019(13) -0.0042(14) -0.0060(15)
C15 0.043(2) 0.0222(19) 0.043(2) -0.0003(16) -0.0194(19) -0.0061(17)
C16 0.039(2) 0.030(2) 0.048(3) 0.0071(18) -0.016(2) -0.0052(19)
C17 0.037(2) 0.045(3) 0.037(2) 0.0067(18) -0.0200(19) -0.009(2)
C18 0.052(3) 0.050(3) 0.052(3) -0.004(2) -0.026(2) -0.021(2)
C19 0.048(3) 0.025(2) 0.040(2) 0.0035(16) -0.0150(19) -0.0111(18)
C20 0.036(2) 0.0208(18) 0.0230(18) -0.0039(13) -0.0024(15) -0.0064(15)
C21 0.041(2) 0.0168(17) 0.0235(18) -0.0039(13) -0.0056(15) -0.0033(16)
C22 0.043(3) 0.038(2) 0.041(2) -0.0136(18) 0.0127(19) -0.015(2)
C23 0.036(2) 0.046(3) 0.043(2) -0.0081(19) -0.0039(19) -0.014(2)
C24 0.045(2) 0.031(2) 0.0257(19) -0.0063(15) -0.0075(17) -0.0064(18)
C25 0.060(2) 0.034(2) 0.0226(18) -0.0049(15) 0.0034(17) -0.0087(18)
C26 0.058(4) 0.039(3) 0.032(3) 0.002(3) -0.004(3) -0.013(3)
C25' 0.060(2) 0.034(2) 0.0226(18) -0.0049(15) 0.0034(17) -0.0087(18)
C26' 0.053(4) 0.035(3) 0.022(3) -0.002(3) 0.000(3) -0.006(3)
C27 0.033(2) 0.0258(19) 0.0270(19) -0.0041(15) 0.0010(15) -0.0043(16)
C28 0.044(2) 0.029(2) 0.028(2) -0.0015(15) -0.0075(17) -0.0152(18)
C29 0.054(3) 0.042(3) 0.038(2) -0.0043(19) -0.014(2) -0.018(2)
C30 0.063(3) 0.041(3) 0.058(3) -0.003(2) -0.017(2) -0.030(2)
C31 0.060(3) 0.037(3) 0.055(3) 0.007(2) -0.008(2) -0.026(2)
C32 0.057(3) 0.033(2) 0.036(2) 0.0038(17) -0.007(2) -0.018(2)
C33 0.036(2) 0.0226(19) 0.0271(19) -0.0009(14) -0.0030(16) -0.0016(16)
C34 0.043(3) 0.037(2) 0.036(2) -0.0014(18) -0.0079(19) 0.006(2)
C35 0.053(3) 0.052(3) 0.048(3) 0.001(2) -0.019(2) 0.007(2)
C36 0.039(3) 0.046(3) 0.065(3) -0.005(2) -0.002(2) 0.005(2)
C37 0.036(3) 0.038(3) 0.059(3) -0.014(2) 0.002(2) 0.001(2)
C38 0.037(2) 0.030(2) 0.034(2) -0.0093(16) 0.0000(17) -0.0058(17)
Cl1 0.1107(13) 0.0599(9) 0.0554(9) -0.0103(7) 0.0015(8) -0.0188(9)
Cl2 0.186(2) 0.1092(16) 0.0640(11) -0.0098(10) 0.0046(13) -0.0921(17)
C39 0.073(4) 0.055(3) 0.110(6) -0.010(3) -0.038(4) -0.022(3)

loop_
_atom_type_symbol
_atom_type_description
_atom_type_scat_dispersion_real
_atom_type_scat_dispersion_imag
_atom_type_scat_source
C C 0.0033 0.0016 'International Tables Vol C Tables 4.2.6.8 and 6.1.1.4'
H H 0.0000 0.0000 'International Tables Vol C Tables 4.2.6.8 and 6.1.1.4'
Cl Cl 0.1484 0.1585 'International Tables Vol C Tables 4.2.6.8 and 6.1.1.4'
Fe Fe 0.3463 0.8444 'International Tables Vol C Tables 4.2.6.8 and 6.1.1.4'
N N 0.0061 0.0033 'International Tables Vol C Tables 4.2.6.8 and 6.1.1.4'
O O 0.0106 0.0060 'International Tables Vol C Tables 4.2.6.8 and 6.1.1.4'
P P 0.1023 0.0942 'International Tables Vol C Tables 4.2.6.8 and 6.1.1.4'
S S 0.1246 0.1234 'International Tables Vol C Tables 4.2.6.8 and 6.1.1.4'

loop_
_geom_angle_atom_site_label_1
_geom_angle_atom_site_label_2
_geom_angle_atom_site_label_3
_geom_angle
P1 Fe1 Fe2 94.14(5)
P1 Fe1 S1 86.45(5)
P1 Fe1 S2 149.11(5)
S1 Fe1 Fe2 57.24(4)
S1 Fe1 S2 85.16(6)
S2 Fe1 Fe2 56.64(4)
C1 Fe1 Fe2 106.4(2)
C1 Fe1 P1 91.15(15)
C1 Fe1 S1 163.1(2)
C1 Fe1 S2 88.42(18)
C1 Fe1 C2 95.9(2)
C2 Fe1 Fe2 150.32(15)
C2 Fe1 P1 105.03(17)
C2 Fe1 S1 100.92(16)
C2 Fe1 S2 105.74(17)
P2 Fe2 Fe1 99.97(5)
P2 Fe2 S1 84.67(5)
P2 Fe2 S2 156.20(5)
S1 Fe2 Fe1 56.10(4)
S2 Fe2 Fe1 56.56(5)
S2 Fe2 S1 84.42(6)
C3 Fe2 Fe1 97.24(17)
C3 Fe2 P2 91.40(15)
C3 Fe2 S1 151.57(17)
C3 Fe2 S2 88.22(15)
C3 Fe2 C4 98.6(2)
C4 Fe2 Fe1 155.71(15)
C4 Fe2 P2 97.98(15)
C4 Fe2 S1 109.87(18)
C4 Fe2 S2 105.61(15)
N1 P1 Fe1 113.65(11)
N1 P1 C8 102.88(17)
N1 P1 C14 105.54(16)
C8 P1 Fe1 117.59(13)
C8 P1 C14 102.06(18)
C14 P1 Fe1 113.61(13)
N1 P2 Fe2 110.90(11)
N1 P2 C27 107.24(16)
N1 P2 C33 104.05(17)
C27 P2 Fe2 115.21(13)
C27 P2 C33 99.16(18)
C33 P2 Fe2 118.92(13)
Fe1 S1 Fe2 66.66(4)
C5 S1 Fe1 112.45(18)
C5 S1 Fe2 114.4(2)
Fe1 S2 Fe2 66.80(4)
C7 S2 Fe1 112.5(2)
C7 S2 Fe2 113.23(17)
O6 S3 O5 106.8(3)
O6 S3 O5' 101.9(3)
O6 S3 O7 115.4(3)
O7 S3 O5 114.6(3)
O7 S3 O5' 94.3(4)
O8 S3 O5 90.9(3)
O8 S3 O5' 117.1(4)
O8 S3 O6 111.2(3)
O8 S3 O7 115.3(3)
C26 O5 S3 118.6(6)
C26' O5' S3 156.1(8)
P2 N1 P1 119.39(17)
C20 N1 P1 118.5(2)
C20 N1 P2 120.0(2)
C21 N2 C25 118.4(4)
C21 N2 C25' 118.4(4)
C22 N2 C21 121.6(3)
C22 N2 C25 120.0(4)
C22 N2 C25' 120.0(4)
O1 C1 Fe1 178.2(4)
O2 C2 Fe1 179.4(5)
O3 C3 Fe2 179.3(4)
O4 C4 Fe2 176.2(5)
S1 C5 H5A 108.6
S1 C5 H5B 108.6
H5A C5 H5B 107.6
C6 C5 S1 114.6(4)
C6 C5 H5A 108.6
C6 C5 H5B 108.6
C5 C6 H6A 108.9
C5 C6 H6B 108.9
H6A C6 H6B 107.7
C7 C6 C5 113.3(5)
C7 C6 H6A 108.9
C7 C6 H6B 108.9
S2 C7 H7A 108.3
S2 C7 H7B 108.3
C6 C7 S2 115.8(3)
C6 C7 H7A 108.3
C6 C7 H7B 108.3
H7A C7 H7B 107.4
C9 C8 P1 122.9(3)
C13 C8 P1 119.4(3)
C13 C8 C9 117.6(4)
C8 C9 H9 119.2
C10 C9 C8 121.6(4)
C10 C9 H9 119.2
C9 C10 H10 120.2
C9 C10 C11 119.7(5)
C11 C10 H10 120.2
C10 C11 H11 120.3
C12 C11 C10 119.4(5)
C12 C11 H11 120.3
C11 C12 H12 119.2
C11 C12 C13 121.5(4)
C13 C12 H12 119.2
C8 C13 H13 119.9
C12 C13 C8 120.2(5)
C12 C13 H13 119.9
C15 C14 P1 120.7(3)
C19 C14 P1 120.8(3)
C19 C14 C15 117.8(4)
C14 C15 H15 119.3
C16 C15 C14 121.3(4)
C16 C15 H15 119.3
C15 C16 H16 120.0
C17 C16 C15 120.1(4)
C17 C16 H16 120.0
C16 C17 H17 120.4
C18 C17 C16 119.2(4)
C18 C17 H17 120.4
C17 C18 H18 119.5
C17 C18 C19 121.0(4)
C19 C18 H18 119.5
C14 C19 H19 119.8
C18 C19 C14 120.5(4)
C18 C19 H19 119.8
C21 C20 N1 120.6(3)
C21 C20 C24 118.8(4)
C24 C20 N1 120.6(3)
N2 C21 C20 120.4(4)
N2 C21 H21 119.8
C20 C21 H21 119.8
N2 C22 H22 119.7
N2 C22 C23 120.5(4)
C23 C22 H22 119.7
C22 C23 H23 120.6
C22 C23 C24 118.9(4)
C24 C23 H23 120.6
C20 C24 C23 119.8(4)
C20 C24 H24 120.1
C23 C24 H24 120.1
N2 C25 H25A 108.8
N2 C25 H25B 108.8
N2 C25 C26 113.6(5)
H25A C25 H25B 107.7
C26 C25 H25A 108.8
C26 C25 H25B 108.8
O5 C26 C25 115.9(8)
O5 C26 H26A 108.3
O5 C26 H26B 108.3
C25 C26 H26A 108.3
C25 C26 H26B 108.3
H26A C26 H26B 107.4
N2 C25' H25C 110.4
N2 C25' H25D 110.4
N2 C25' C26' 106.6(4)
H25C C25' H25D 108.6
C26' C25' H25C 110.4
C26' C25' H25D 110.4
O5' C26' C25' 133.0(9)
O5' C26' H26C 104.0
O5' C26' H26D 104.0
C25' C26' H26C 104.0
C25' C26' H26D 104.0
H26C C26' H26D 105.5
C28 C27 P2 124.6(3)
C28 C27 C32 118.7(4)
C32 C27 P2 116.7(3)
C27 C28 H28 119.9
C27 C28 C29 120.2(4)
C29 C28 H28 119.9
C28 C29 H29 119.6
C30 C29 C28 120.9(4)
C30 C29 H29 119.6
C29 C30 H30 120.3
C29 C30 C31 119.3(4)
C31 C30 H30 120.3
C30 C31 H31 119.9
C32 C31 C30 120.1(4)
C32 C31 H31 119.9
C27 C32 H32 119.6
C31 C32 C27 120.8(4)
C31 C32 H32 119.6
C34 C33 P2 121.4(3)
C34 C33 C38 118.6(4)
C38 C33 P2 120.0(3)
C33 C34 H34 119.5
C35 C34 C33 120.9(4)
C35 C34 H34 119.5
C34 C35 H35 120.2
C34 C35 C36 119.6(5)
C36 C35 H35 120.2
C35 C36 H36 119.9
C37 C36 C35 120.2(5)
C37 C36 H36 119.9
C36 C37 H37 120.1
C38 C37 C36 119.7(4)
C38 C37 H37 120.1
C33 C38 H38 119.5
C37 C38 C33 121.0(4)
C37 C38 H38 119.5
Cl1 C39 Cl2 110.0(3)
Cl1 C39 H39A 109.7
Cl1 C39 H39B 109.7
Cl2 C39 H39A 109.7
Cl2 C39 H39B 109.7
H39A C39 H39B 108.2

loop_
_geom_bond_atom_site_label_1
_geom_bond_atom_site_label_2
_geom_bond_distance
Fe1 Fe2 2.4805(11)
Fe1 P1 2.2090(13)
Fe1 S1 2.2423(14)
Fe1 S2 2.2520(16)
Fe1 C1 1.764(5)
Fe1 C2 1.779(5)
Fe2 P2 2.1832(13)
Fe2 S1 2.2720(15)
Fe2 S2 2.2540(15)
Fe2 C3 1.755(6)
Fe2 C4 1.774(5)
P1 N1 1.765(3)
P1 C8 1.825(5)
P1 C14 1.831(4)
P2 N1 1.743(3)
P2 C27 1.831(4)
P2 C33 1.843(4)
S1 C5 1.824(4)
S2 C7 1.836(5)
S3 O5 1.654(7)
S3 O5' 1.612(8)
S3 O6 1.427(3)
S3 O7 1.433(4)
S3 O8 1.407(5)
O1 C1 1.142(6)
O2 C2 1.149(6)
O3 C3 1.166(6)
O4 C4 1.152(6)
O5 C26 1.292(12)
O5' C26' 1.012(10)
N1 C20 1.436(5)
N2 C21 1.354(5)
N2 C22 1.339(6)
N2 C25 1.490(5)
N2 C25' 1.490(5)
C5 H5A 0.9900
C5 H5B 0.9900
C5 C6 1.512(9)
C6 H6A 0.9900
C6 H6B 0.9900
C6 C7 1.512(8)
C7 H7A 0.9900
C7 H7B 0.9900
C8 C9 1.397(6)
C8 C13 1.396(6)
C9 H9 0.9500
C9 C10 1.376(6)
C10 H10 0.9500
C10 C11 1.392(6)
C11 H11 0.9500
C11 C12 1.356(8)
C12 H12 0.9500
C12 C13 1.385(7)
C13 H13 0.9500
C14 C15 1.394(5)
C14 C19 1.384(6)
C15 H15 0.9500
C15 C16 1.380(6)
C16 H16 0.9500
C16 C17 1.375(6)
C17 H17 0.9500
C17 C18 1.373(6)
C18 H18 0.9500
C18 C19 1.383(6)
C19 H19 0.9500
C20 C21 1.384(5)
C20 C24 1.389(6)
C21 H21 0.9500
C22 H22 0.9500
C22 C23 1.383(6)
C23 H23 0.9500
C23 C24 1.398(6)
C24 H24 0.9500
C25 H25A 0.9900
C25 H25B 0.9900
C25 C26 1.547(10)
C26 H26A 0.9900
C26 H26B 0.9900
C25' H25C 0.9900
C25' H25D 0.9900
C25' C26' 1.549(10)
C26' H26C 0.9900
C26' H26D 0.9900
C27 C28 1.387(5)
C27 C32 1.393(6)
C28 H28 0.9500
C28 C29 1.395(6)
C29 H29 0.9500
C29 C30 1.370(6)
C30 H30 0.9500
C30 C31 1.392(7)
C31 H31 0.9500
C31 C32 1.384(7)
C32 H32 0.9500
C33 C34 1.387(6)
C33 C38 1.397(5)
C34 H34 0.9500
C34 C35 1.374(6)
C35 H35 0.9500
C35 C36 1.392(7)
C36 H36 0.9500
C36 C37 1.381(7)
C37 H37 0.9500
C37 C38 1.369(6)
C38 H38 0.9500
Cl1 C39 1.756(7)
Cl2 C39 1.770(8)
C39 H39A 0.9900
C39 H39B 0.9900

loop_
_geom_torsion_atom_site_label_1
_geom_torsion_atom_site_label_2
_geom_torsion_atom_site_label_3
_geom_torsion_atom_site_label_4
_geom_torsion
Fe1 P1 N1 P2 16.2(2)
Fe1 P1 N1 C20 -147.1(2)
Fe1 P1 C8 C9 -158.0(3)
Fe1 P1 C8 C13 17.3(4)
Fe1 P1 C14 C15 91.7(3)
Fe1 P1 C14 C19 -78.0(3)
Fe1 S1 C5 C6 68.8(4)
Fe1 S2 C7 C6 -65.4(5)
Fe2 P2 N1 P1 -10.1(2)
Fe2 P2 N1 C20 152.9(2)
Fe2 P2 C27 C28 118.6(3)
Fe2 P2 C27 C32 -60.2(4)
Fe2 P2 C33 C34 -19.6(4)
Fe2 P2 C33 C38 159.2(3)
Fe2 S1 C5 C6 -4.7(4)
Fe2 S2 C7 C6 8.0(6)
P1 N1 C20 C21 -90.2(4)
P1 N1 C20 C24 88.7(4)
P1 C8 C9 C10 175.0(3)
P1 C8 C13 C12 -174.7(4)
P1 C14 C15 C16 -172.8(4)
P1 C14 C19 C18 173.0(4)
P2 N1 C20 C21 106.6(3)
P2 N1 C20 C24 -74.5(4)
P2 C27 C28 C29 -179.3(3)
P2 C27 C32 C31 179.1(4)
P2 C33 C34 C35 -179.4(4)
P2 C33 C38 C37 179.5(4)
S1 C5 C6 C7 -65.1(6)
S3 O5 C26 C25 145.4(6)
S3 O5' C26' C25' -120(2)
O6 S3 O5 C26 14.6(9)
O6 S3 O5' C26' 21(3)
O7 S3 O5 C26 -114.5(8)
O7 S3 O5' C26' -96(2)
O8 S3 O5 C26 127.0(8)
O8 S3 O5' C26' 142(2)
N1 P1 C8 C9 76.3(3)
N1 P1 C8 C13 -108.4(3)
N1 P1 C14 C15 -143.1(3)
N1 P1 C14 C19 47.2(4)
N1 P2 C27 C28 -5.4(4)
N1 P2 C27 C32 175.8(3)
N1 P2 C33 C34 104.3(4)
N1 P2 C33 C38 -76.8(4)
N1 C20 C21 N2 -179.9(3)
N1 C20 C24 C23 178.7(4)
N2 C22 C23 C24 -0.6(7)
N2 C25 C26 O5 34.2(10)
N2 C25' C26' O5' -64.1(13)
C5 C6 C7 S2 63.8(7)
C8 P1 N1 P2 144.4(2)
C8 P1 N1 C20 -18.9(3)
C8 P1 C14 C15 -35.9(4)
C8 P1 C14 C19 154.4(3)
C8 C9 C10 C11 -0.9(7)
C9 C8 C13 C12 0.9(6)
C9 C10 C11 C12 1.7(8)
C10 C11 C12 C13 -1.3(8)
C11 C12 C13 C8 0.0(8)
C13 C8 C9 C10 -0.4(6)
C14 P1 N1 P2 -108.9(2)
C14 P1 N1 C20 87.7(3)
C14 P1 C8 C9 -33.0(4)
C14 P1 C8 C13 142.3(3)
C14 C15 C16 C17 -0.1(7)
C15 C14 C19 C18 3.1(6)
C15 C16 C17 C18 2.8(7)
C16 C17 C18 C19 -2.5(8)
C17 C18 C19 C14 -0.5(8)
C19 C14 C15 C16 -2.8(6)
C21 N2 C22 C23 -0.6(6)
C21 N2 C25 C26 66.0(6)
C21 N2 C25' C26' 114.8(5)
C21 C20 C24 C23 -2.3(6)
C22 N2 C21 C20 0.3(5)
C22 N2 C25 C26 -112.8(6)
C22 N2 C25' C26' -64.0(6)
C22 C23 C24 C20 2.1(6)
C24 C20 C21 N2 1.2(5)
C25 N2 C21 C20 -178.6(3)
C25 N2 C22 C23 178.2(4)
C25' N2 C21 C20 -178.6(3)
C25' N2 C22 C23 178.2(4)
C27 P2 N1 P1 116.4(2)
C27 P2 N1 C20 -80.5(3)
C27 P2 C33 C34 -145.2(4)
C27 P2 C33 C38 33.6(4)
C27 C28 C29 C30 0.9(7)
C28 C27 C32 C31 0.3(7)
C28 C29 C30 C31 -1.0(8)
C29 C30 C31 C32 0.7(8)
C30 C31 C32 C27 -0.4(8)
C32 C27 C28 C29 -0.6(6)
C33 P2 N1 P1 -139.1(2)
C33 P2 N1 C20 24.0(3)
C33 P2 C27 C28 -113.3(4)
C33 P2 C27 C32 67.9(4)
C33 C34 C35 C36 -0.3(8)
C34 C33 C38 C37 -1.7(6)
C34 C35 C36 C37 -1.3(9)
C35 C36 C37 C38 1.4(8)
C36 C37 C38 C33 0.1(7)
C38 C33 C34 C35 1.7(7)
